data_4505071
loop_
_publ_author_name
'Vangala, Venu R.'
'Mondal, Raju'
'Broder, Charlotte K.'
'Howard, Judith A. K.'
'Desiraju, Gautam R.'

_publ_section_title
;
 Dianiline-Diphenol Molecular Complexes Based on Supraminol Recognition
;
_journal_issue 1
_journal_name_full 'Crystal Growth &amp; Design'
_journal_page_first 99
_journal_paper_doi 10.1021/cg049967v
_journal_volume 5
_journal_year 2005
_chemical_formula_sum 'C26 H26 N2 O2'
_chemical_formula_weight 398.49
_chemical_melting_point 408
_chemical_name_systematic
; 
  (4-(4-hydroxybenzyl)phenol).(4-(4-aminobenzyl)aniline) 
;
_space_group_IT_number 14
_symmetry_cell_setting monoclinic
_symmetry_space_group_name_Hall '-P 2yn'
_symmetry_space_group_name_H-M 'P 1 21/n 1'
_atom_sites_solution_hydrogens geom
_atom_sites_solution_primary direct
_atom_sites_solution_secondary difmap
_audit_creation_method SHELXL-97
_cell_angle_alpha 90.00
_cell_angle_beta 103.500(10)
_cell_angle_gamma 90.00
_cell_formula_units_Z 4
_cell_length_a 11.401(4)
_cell_length_b 9.943(3)
_cell_length_c 19.681(6)
_cell_measurement_reflns_used 5150
_cell_measurement_temperature 120(2)
_cell_measurement_theta_max 28.943
_cell_measurement_theta_min 2.309
_cell_volume 2169.4(12)
_computing_cell_refinement 'Bruker SMART'
_computing_data_collection 'Bruker SMART'
_computing_data_reduction 'Bruker SHELXTL'
_computing_molecular_graphics 'Bruker SHELXTL'
_computing_publication_material 'Bruker SHELXTL'
_computing_structure_refinement 'SHELXL-97 (Sheldrick, 1997)'
_computing_structure_solution 'SHELXS-97 (Sheldrick, 1990)'
_diffrn_ambient_temperature 120(2)
_diffrn_detector_area_resol_mean 8
_diffrn_measured_fraction_theta_full 0.989
_diffrn_measured_fraction_theta_max 0.989
_diffrn_measurement_device_type 'smart 1k CCD area detector'
_diffrn_measurement_method 'omega scans'
_diffrn_radiation_monochromator graphite
_diffrn_radiation_source 'fine-focus sealed tube'
_diffrn_radiation_type MoK\a
_diffrn_radiation_wavelength 0.71073
_diffrn_reflns_av_R_equivalents 0.0328
_diffrn_reflns_av_sigmaI/netI 0.0238
_diffrn_reflns_limit_h_max 15
_diffrn_reflns_limit_h_min -15
_diffrn_reflns_limit_k_max 13
_diffrn_reflns_limit_k_min -13
_diffrn_reflns_limit_l_max 26
_diffrn_reflns_limit_l_min -26
_diffrn_reflns_number 24503
_diffrn_reflns_theta_full 29.00
_diffrn_reflns_theta_max 29.00
_diffrn_reflns_theta_min 1.90
_diffrn_standards_decay_% 0
_exptl_absorpt_coefficient_mu 0.077
_exptl_absorpt_correction_type none
_exptl_crystal_colour colourless
_exptl_crystal_density_diffrn 1.220
_exptl_crystal_density_method 'not measured'
_exptl_crystal_description block
_exptl_crystal_F_000 848
_exptl_crystal_size_max 0.4
_exptl_crystal_size_mid 0.38
_exptl_crystal_size_min 0.15
_refine_diff_density_max 0.305
_refine_diff_density_min -0.240
_refine_diff_density_rms 0.043
_refine_ls_extinction_method none
_refine_ls_goodness_of_fit_ref 1.033
_refine_ls_hydrogen_treatment refall
_refine_ls_matrix_type full
_refine_ls_number_parameters 375
_refine_ls_number_reflns 5700
_refine_ls_number_restraints 0
_refine_ls_restrained_S_all 1.033
_refine_ls_R_factor_all 0.0581
_refine_ls_R_factor_gt 0.0437
_refine_ls_shift/su_max 0.001
_refine_ls_shift/su_mean 0.000
_refine_ls_structure_factor_coef Fsqd
_refine_ls_weighting_details 'calc w=1/[\s^2^(Fo^2^)+(0.0590P)^2^+0.6629P] where P=(Fo^2^+2Fc^2^)/3'
_refine_ls_weighting_scheme calc
_refine_ls_wR_factor_gt 0.1095
_refine_ls_wR_factor_ref 0.1204
_reflns_number_gt 4521
_reflns_number_total 5700
_reflns_threshold_expression I>2\s(I)
_cod_data_source_file cg049967vsi20040616_041731.cif
_cod_data_source_block 1
_cod_depositor_comments
;
The following automatic conversions were performed:

'_symmetry_cell_setting' value 'Monoclinic' changed to 'monoclinic'
according to /home/saulius/struct/CIF-dictionaries/cif_core.dic
dictionary named 'cif_core.dic' version 2.4.1 from 2010-06-29.

Automatic conversion script
Id: cif_fix_values 1715 2011-07-08 13:25:40Z adriana 
;
_cod_original_sg_symbol_H-M P2(1)/n
_cod_database_code 4505071

loop_
_symmetry_equiv_pos_as_xyz
'x, y, z'
'-x+1/2, y+1/2, -z+1/2'
'-x, -y, -z'
'x-1/2, -y-1/2, z-1/2'

loop_
_atom_site_label
_atom_site_type_symbol
_atom_site_fract_x
_atom_site_fract_y
_atom_site_fract_z
_atom_site_U_iso_or_equiv
_atom_site_adp_type
_atom_site_occupancy
_atom_site_symmetry_multiplicity
_atom_site_calc_flag
N1 N 0.95494(10) 0.14276(11) 0.91774(7) 0.0286(2) Uani 1 1 d
O1 O 0.17769(9) -0.47790(9) 0.54265(5) 0.0324(2) Uani 1 1 d
H1 H 0.1536(17) -0.462(2) 0.4978(10) 0.050(5) Uiso 1 1 d
C1 C 0.22863(10) -0.36559(12) 0.57755(6) 0.0228(2) Uani 1 1 d
N2 N 0.55863(10) 0.96427(11) 0.90121(6) 0.0281(2) Uani 1 1 d
H4C H 0.5963(16) 1.0119(18) 0.8732(9) 0.039(4) Uiso 1 1 d
H4D H 0.4948(18) 1.0076(19) 0.9066(9) 0.047(5) Uiso 1 1 d
O2 O 0.61159(9) 0.37683(10) 0.57028(5) 0.0325(2) Uani 1 1 d
H1A H 0.5806(19) 0.459(2) 0.5741(11) 0.065(6) Uiso 1 1 d
C2 C 0.26932(11) -0.37607(13) 0.65002(6) 0.0246(2) Uani 1 1 d
H2 H 0.2608(14) -0.4630(16) 0.6726(8) 0.030(4) Uiso 1 1 d
C3 C 0.32068(11) -0.26498(13) 0.68885(6) 0.0235(2) Uani 1 1 d
H3 H 0.3486(13) -0.2714(14) 0.7393(7) 0.024(3) Uiso 1 1 d
C4 C 0.33243(10) -0.14198(12) 0.65688(6) 0.0215(2) Uani 1 1 d
C5 C 0.29331(10) -0.13430(12) 0.58421(6) 0.0209(2) Uani 1 1 d
H5 H 0.3014(13) -0.0509(15) 0.5610(7) 0.026(4) Uiso 1 1 d
C6 C 0.24114(10) -0.24437(12) 0.54459(6) 0.0212(2) Uani 1 1 d
H6 H 0.2142(13) -0.2354(15) 0.4951(8) 0.025(4) Uiso 1 1 d
C7 C 0.37904(13) -0.01957(13) 0.70113(6) 0.0288(3) Uani 1 1 d
H7A H 0.3083(15) 0.0235(17) 0.7165(8) 0.037(4) Uiso 1 1 d
H7B H 0.4339(15) -0.0521(18) 0.7437(9) 0.041(4) Uiso 1 1 d
C8 C 0.43889(11) 0.08668(12) 0.66588(6) 0.0237(2) Uani 1 1 d
C9 C 0.53885(11) 0.05547(13) 0.63909(7) 0.0279(3) Uani 1 1 d
H9 H 0.5713(15) -0.0352(18) 0.6421(8) 0.037(4) Uiso 1 1 d
C10 C 0.59518(11) 0.15236(13) 0.60730(7) 0.0276(3) Uani 1 1 d
H10 H 0.6638(14) 0.1308(16) 0.5892(8) 0.032(4) Uiso 1 1 d
C11 C 0.55312(11) 0.28497(12) 0.60225(6) 0.0242(2) Uani 1 1 d
C12 C 0.45284(11) 0.31741(13) 0.62795(6) 0.0244(2) Uani 1 1 d
H12 H 0.4247(14) 0.4085(17) 0.6235(8) 0.034(4) Uiso 1 1 d
C13 C 0.39661(11) 0.21843(13) 0.65900(6) 0.0242(2) Uani 1 1 d
H13 H 0.3264(14) 0.2406(15) 0.6757(8) 0.029(4) Uiso 1 1 d
C14 C 0.84066(10) 0.20764(12) 0.89859(6) 0.0234(2) Uani 1 1 d
C15 C 0.78848(12) 0.26622(15) 0.94855(7) 0.0318(3) Uani 1 1 d
H15 H 0.8315(16) 0.2657(18) 0.9969(9) 0.047(5) Uiso 1 1 d
C16 C 0.67488(12) 0.32501(15) 0.92866(7) 0.0312(3) Uani 1 1 d
H16 H 0.6382(16) 0.3660(18) 0.9628(9) 0.044(5) Uiso 1 1 d
C17 C 0.61051(10) 0.32721(12) 0.85929(6) 0.0219(2) Uani 1 1 d
C18 C 0.66275(12) 0.26677(14) 0.81015(7) 0.0289(3) Uani 1 1 d
H18 H 0.6202(15) 0.2677(17) 0.7628(9) 0.040(4) Uiso 1 1 d
C19 C 0.77633(12) 0.20677(14) 0.82968(7) 0.0301(3) Uani 1 1 d
H19 H 0.8114(15) 0.1623(18) 0.7948(9) 0.041(4) Uiso 1 1 d
C20 C 0.49012(11) 0.39976(13) 0.83885(7) 0.0262(3) Uani 1 1 d
H20B H 0.4536(14) 0.3832(16) 0.7877(8) 0.031(4) Uiso 1 1 d
H20A H 0.4311(15) 0.3624(17) 0.8654(8) 0.038(4) Uiso 1 1 d
C21 C 0.50354(10) 0.55044(12) 0.85211(6) 0.0216(2) Uani 1 1 d
C22 C 0.58940(11) 0.62512(13) 0.82831(6) 0.0255(3) Uani 1 1 d
H22 H 0.6432(14) 0.5800(16) 0.8031(8) 0.034(4) Uiso 1 1 d
C23 C 0.60514(11) 0.76196(13) 0.84169(7) 0.0260(3) Uani 1 1 d
H23 H 0.6659(15) 0.8113(17) 0.8264(8) 0.037(4) Uiso 1 1 d
C24 C 0.53502(10) 0.82862(12) 0.88046(6) 0.0230(2) Uani 1 1 d
C25 C 0.44731(11) 0.75607(13) 0.90357(7) 0.0265(3) Uani 1 1 d
H25 H 0.4002(15) 0.8016(17) 0.9306(8) 0.037(4) Uiso 1 1 d
C26 C 0.43272(11) 0.61865(13) 0.88956(7) 0.0255(2) Uani 1 1 d
H26 H 0.3716(15) 0.5700(17) 0.9068(8) 0.039(4) Uiso 1 1 d
H4B H 0.9986(15) 0.1669(18) 0.9611(9) 0.039(4) Uiso 1 1 d
H4A H 0.9962(17) 0.1552(19) 0.8853(9) 0.044(5) Uiso 1 1 d

loop_
_atom_site_aniso_label
_atom_site_aniso_U_11
_atom_site_aniso_U_22
_atom_site_aniso_U_33
_atom_site_aniso_U_23
_atom_site_aniso_U_13
_atom_site_aniso_U_12
N1 0.0228(5) 0.0265(6) 0.0362(6) 0.0014(5) 0.0062(5) 0.0034(4)
O1 0.0420(5) 0.0241(5) 0.0281(5) 0.0008(4) 0.0023(4) -0.0122(4)
C1 0.0198(5) 0.0218(6) 0.0269(6) -0.0005(4) 0.0055(4) -0.0033(4)
N2 0.0287(5) 0.0216(5) 0.0332(6) 0.0009(4) 0.0055(5) 0.0011(4)
O2 0.0334(5) 0.0242(5) 0.0435(6) 0.0013(4) 0.0161(4) -0.0012(4)
C2 0.0251(6) 0.0230(6) 0.0266(6) 0.0059(5) 0.0079(5) -0.0009(4)
C3 0.0226(5) 0.0280(6) 0.0200(5) 0.0033(4) 0.0054(4) 0.0006(4)
C4 0.0206(5) 0.0226(6) 0.0214(5) -0.0003(4) 0.0055(4) -0.0008(4)
C5 0.0218(5) 0.0198(5) 0.0217(5) 0.0030(4) 0.0061(4) 0.0000(4)
C6 0.0198(5) 0.0233(6) 0.0202(5) 0.0018(4) 0.0037(4) -0.0012(4)
C7 0.0389(7) 0.0262(6) 0.0210(6) -0.0023(5) 0.0065(5) -0.0055(5)
C8 0.0251(6) 0.0243(6) 0.0195(5) -0.0034(4) 0.0007(4) -0.0043(4)
C9 0.0262(6) 0.0207(6) 0.0350(6) -0.0029(5) 0.0035(5) 0.0012(5)
C10 0.0217(5) 0.0257(6) 0.0359(7) -0.0043(5) 0.0075(5) 0.0004(5)
C11 0.0217(5) 0.0237(6) 0.0256(6) -0.0018(5) 0.0023(4) -0.0023(4)
C12 0.0234(5) 0.0221(6) 0.0260(6) -0.0024(5) 0.0024(5) 0.0021(4)
C13 0.0212(5) 0.0271(6) 0.0232(5) -0.0048(5) 0.0032(4) -0.0007(4)
C14 0.0223(5) 0.0178(5) 0.0299(6) 0.0016(4) 0.0058(5) 0.0003(4)
C15 0.0342(7) 0.0375(7) 0.0215(6) 0.0001(5) 0.0022(5) 0.0104(6)
C16 0.0346(7) 0.0371(7) 0.0228(6) -0.0020(5) 0.0086(5) 0.0118(6)
C17 0.0227(5) 0.0179(5) 0.0249(5) -0.0008(4) 0.0050(4) 0.0004(4)
C18 0.0298(6) 0.0333(7) 0.0214(6) -0.0053(5) 0.0016(5) 0.0051(5)
C19 0.0311(6) 0.0344(7) 0.0263(6) -0.0062(5) 0.0095(5) 0.0067(5)
C20 0.0218(5) 0.0242(6) 0.0308(6) -0.0040(5) 0.0025(5) 0.0014(4)
C21 0.0196(5) 0.0229(6) 0.0208(5) -0.0003(4) 0.0011(4) 0.0028(4)
C22 0.0254(6) 0.0278(6) 0.0248(6) 0.0011(5) 0.0091(5) 0.0043(5)
C23 0.0239(6) 0.0270(6) 0.0281(6) 0.0051(5) 0.0081(5) 0.0010(5)
C24 0.0220(5) 0.0221(6) 0.0222(5) 0.0022(4) -0.0003(4) 0.0021(4)
C25 0.0258(6) 0.0265(6) 0.0291(6) -0.0030(5) 0.0101(5) 0.0031(5)
C26 0.0227(5) 0.0259(6) 0.0294(6) -0.0005(5) 0.0089(5) 0.0000(5)

loop_
_atom_type_symbol
_atom_type_description
_atom_type_scat_dispersion_real
_atom_type_scat_dispersion_imag
_atom_type_scat_source
C C 0.0033 0.0016 'International Tables Vol C Tables 4.2.6.8 and 6.1.1.4'
H H 0.0000 0.0000 'International Tables Vol C Tables 4.2.6.8 and 6.1.1.4'
N N 0.0061 0.0033 'International Tables Vol C Tables 4.2.6.8 and 6.1.1.4'
O O 0.0106 0.0060 'International Tables Vol C Tables 4.2.6.8 and 6.1.1.4'

loop_
_geom_angle_atom_site_label_1
_geom_angle_atom_site_label_2
_geom_angle_atom_site_label_3
_geom_angle
C14 N1 H4B 113.2(11)
C14 N1 H4A 110.7(12)
H4B N1 H4A 111.8(16)
C1 O1 H1 110.7(13)
O1 C1 C6 123.42(11)
O1 C1 C2 116.93(11)
C6 C1 C2 119.65(11)
C24 N2 H4C 114.0(11)
C24 N2 H4D 113.4(13)
H4C N2 H4D 110.0(17)
C11 O2 H1A 108.9(14)
C3 C2 C1 119.89(11)
C3 C2 H2 121.3(9)
C1 C2 H2 118.8(9)
C2 C3 C4 121.32(11)
C2 C3 H3 120.3(9)
C4 C3 H3 118.4(9)
C3 C4 C5 117.90(11)
C3 C4 C7 120.08(11)
C5 C4 C7 121.90(11)
C6 C5 C4 121.48(11)
C6 C5 H5 119.1(9)
C4 C5 H5 119.4(9)
C1 C6 C5 119.74(11)
C1 C6 H6 120.9(9)
C5 C6 H6 119.4(9)
C8 C7 C4 115.60(10)
C8 C7 H7A 108.4(10)
C4 C7 H7A 108.2(9)
C8 C7 H7B 111.0(10)
C4 C7 H7B 107.2(11)
H7A C7 H7B 106.1(13)
C13 C8 C9 117.82(12)
C13 C8 C7 121.30(12)
C9 C8 C7 120.88(12)
C10 C9 C8 121.38(12)
C10 C9 H9 117.5(10)
C8 C9 H9 121.1(10)
C9 C10 C11 120.02(12)
C9 C10 H10 121.2(10)
C11 C10 H10 118.8(10)
O2 C11 C12 122.85(12)
O2 C11 C10 117.80(11)
C12 C11 C10 119.33(12)
C13 C12 C11 119.83(12)
C13 C12 H12 122.0(10)
C11 C12 H12 118.2(10)
C12 C13 C8 121.60(12)
C12 C13 H13 119.7(9)
C8 C13 H13 118.7(9)
C19 C14 C15 118.66(11)
C19 C14 N1 119.99(11)
C15 C14 N1 121.26(11)
C14 C15 C16 120.07(12)
C14 C15 H15 119.6(11)
C16 C15 H15 120.4(11)
C17 C16 C15 121.72(12)
C17 C16 H16 117.6(10)
C15 C16 H16 120.7(10)
C18 C17 C16 117.64(11)
C18 C17 C20 122.00(11)
C16 C17 C20 120.29(11)
C17 C18 C19 121.03(11)
C17 C18 H18 118.6(10)
C19 C18 H18 120.4(10)
C14 C19 C18 120.85(12)
C14 C19 H19 118.8(10)
C18 C19 H19 120.3(10)
C17 C20 C21 111.93(10)
C17 C20 H20B 108.9(9)
C21 C20 H20B 109.4(9)
C17 C20 H20A 110.9(9)
C21 C20 H20A 108.9(10)
H20B C20 H20A 106.6(13)
C26 C21 C22 117.29(12)
C26 C21 C20 121.56(11)
C22 C21 C20 121.14(11)
C23 C22 C21 121.85(12)
C23 C22 H22 118.3(10)
C21 C22 H22 119.8(10)
C22 C23 C24 120.25(12)
C22 C23 H23 121.0(10)
C24 C23 H23 118.6(10)
C25 C24 C23 118.65(12)
C25 C24 N2 120.10(11)
C23 C24 N2 121.03(11)
C24 C25 C26 120.26(12)
C24 C25 H25 118.5(10)
C26 C25 H25 121.2(10)
C21 C26 C25 121.67(12)
C21 C26 H26 119.7(10)
C25 C26 H26 118.7(10)

loop_
_geom_bond_atom_site_label_1
_geom_bond_atom_site_label_2
_geom_bond_distance
N1 C14 1.4235(16)
N1 H4B 0.914(17)
N1 H4A 0.89(2)
O1 C1 1.3674(15)
O1 H1 0.875(19)
C1 C6 1.3918(17)
C1 C2 1.3968(17)
N2 C24 1.4167(17)
N2 H4C 0.908(18)
N2 H4D 0.87(2)
O2 C11 1.3676(16)
O2 H1A 0.90(2)
C2 C3 1.3922(18)
C2 H2 0.987(16)
C3 C4 1.3960(17)
C3 H3 0.971(14)
C4 C5 1.3973(16)
C4 C7 1.5185(17)
C5 C6 1.3938(16)
C5 H5 0.962(15)
C6 H6 0.955(14)
C7 C8 1.5113(18)
C7 H7A 1.019(17)
C7 H7B 0.976(17)
C8 C13 1.3915(18)
C8 C9 1.3977(18)
C9 C10 1.3854(19)
C9 H9 0.971(18)
C10 C11 1.3987(18)
C10 H10 0.956(16)
C11 C12 1.3917(17)
C12 C13 1.3914(18)
C12 H12 0.958(17)
C13 H13 0.960(16)
C14 C19 1.3831(18)
C14 C15 1.3903(18)
C15 C16 1.3913(18)
C15 H15 0.964(18)
C16 C17 1.3910(17)
C16 H16 0.960(18)
C17 C18 1.3857(17)
C17 C20 1.5193(17)
C18 C19 1.3958(18)
C18 H18 0.945(16)
C19 H19 0.977(17)
C20 C21 1.5223(18)
C20 H20B 1.010(15)
C20 H20A 1.014(17)
C21 C26 1.3903(17)
C21 C22 1.3939(18)
C22 C23 1.3895(19)
C22 H22 0.982(16)
C23 C24 1.3948(18)
C23 H23 0.952(17)
C24 C25 1.3927(18)
C25 C26 1.3962(18)
C25 H25 0.954(17)
C26 H26 0.973(18)

loop_
_cod_related_entry_id
_cod_related_entry_database
_cod_related_entry_code
1 ChemSpider 30661487
